data_7703293
loop_
_publ_author_name
'Chai, Siqian'
'Xiong, Jianbo'
'Zheng, Yongshen'
'Shi, Rongchao'
'Xu, Jialiang'

_publ_section_title
;
 Dielectric phase transition of an A<sub>2</sub>BX<sub>4</sub>-type
 perovskite with a pentahedral to octahedral transformation.
;
_journal_issue 7
_journal_name_full 'Dalton transactions (Cambridge, England : 2003)'
_journal_page_first 2218
_journal_page_last 2224
_journal_paper_doi 10.1039/c9dt04270a
_journal_volume 49
_journal_year 2020
_chemical_formula_sum 'C10 H24 Cl4 N2 Pb'
_chemical_formula_weight 521.30
_space_group_crystal_system monoclinic
_space_group_IT_number 15
_space_group_name_Hall '-C 2yc'
_space_group_name_H-M_alt 'C 1 2/c 1'
_atom_sites_solution_hydrogens mixed
_audit_creation_method SHELXL-2018/3
_audit_update_record
;
2020-01-10 deposited with the CCDC.	2020-01-15 downloaded from the CCDC.
;
_cell_angle_alpha 90
_cell_angle_beta 104.112(5)
_cell_angle_gamma 90
_cell_formula_units_Z 4
_cell_length_a 25.0243(15)
_cell_length_b 6.0344(3)
_cell_length_c 11.7615(6)
_cell_measurement_reflns_used 7294
_cell_measurement_temperature 373(2)
_cell_measurement_theta_max 72.2130
_cell_measurement_theta_min 3.6450
_cell_volume 1722.46(16)
_computing_cell_refinement 'CrysAlisPro 1.171.39.33c (Rigaku OD, 2017)'
_computing_data_collection 'CrysAlisPro 1.171.39.33c (Rigaku OD, 2017)'
_computing_data_reduction 'CrysAlisPro 1.171.39.33c (Rigaku OD, 2017)'
_computing_molecular_graphics 'Bruker SHELXTL'
_computing_publication_material 'Bruker SHELXTL'
_computing_structure_refinement 'SHELXL-2018/3 (Sheldrick, 2018)'
_computing_structure_solution 'SHELXT 2014/5 (Sheldrick, 2014)'
_diffrn_ambient_temperature 373(2)
_diffrn_measured_fraction_theta_full 0.999
_diffrn_measured_fraction_theta_max 0.978
_diffrn_measurement_device_type 'XtaLAB AFC12 (RINC): Kappa single'
_diffrn_measurement_method '\w scans'
_diffrn_radiation_type CuK\a
_diffrn_radiation_wavelength 1.54178
_diffrn_reflns_av_R_equivalents 0.1733
_diffrn_reflns_av_unetI/netI 0.0935
_diffrn_reflns_Laue_measured_fraction_full 0.999
_diffrn_reflns_Laue_measured_fraction_max 0.978
_diffrn_reflns_limit_h_max 30
_diffrn_reflns_limit_h_min -30
_diffrn_reflns_limit_k_max 7
_diffrn_reflns_limit_k_min -7
_diffrn_reflns_limit_l_max 14
_diffrn_reflns_limit_l_min -14
_diffrn_reflns_number 7651
_diffrn_reflns_point_group_measured_fraction_full 0.999
_diffrn_reflns_point_group_measured_fraction_max 0.978
_diffrn_reflns_theta_full 67.679
_diffrn_reflns_theta_max 73.030
_diffrn_reflns_theta_min 3.642
_diffrn_standards_decay_% 0
_diffrn_standards_interval_count 0
_diffrn_standards_number 0
_exptl_absorpt_coefficient_mu 24.621
_exptl_absorpt_correction_T_max 1.00000
_exptl_absorpt_correction_T_min 0.07150
_exptl_absorpt_correction_type multi-scan
_exptl_absorpt_process_details
;
CrysAlisPro 1.171.39.33c (Rigaku Oxford Diffraction, 2017)
Empirical absorption correction using spherical harmonics,
 implemented in SCALE3 ABSPACK scaling algorithm.
;
_exptl_crystal_colour colorless
_exptl_crystal_density_diffrn 2.010
_exptl_crystal_description plate
_exptl_crystal_F_000 992
_exptl_crystal_size_max 0.280
_exptl_crystal_size_mid 0.240
_exptl_crystal_size_min 0.210
_refine_diff_density_max 5.332
_refine_diff_density_min -3.450
_refine_diff_density_rms 0.383
_refine_ls_extinction_coef 0.0016(3)
_refine_ls_extinction_expression Fc^*^=kFc[1+0.001xFc^2^\l^3^/sin(2\q)]^-1/4^
_refine_ls_extinction_method 'SHELXL-2018/3 (Sheldrick 2018)'
_refine_ls_goodness_of_fit_ref 1.026
_refine_ls_hydrogen_treatment constr
_refine_ls_matrix_type full
_refine_ls_number_parameters 137
_refine_ls_number_reflns 1690
_refine_ls_number_restraints 276
_refine_ls_restrained_S_all 0.952
_refine_ls_R_factor_all 0.0959
_refine_ls_R_factor_gt 0.0954
_refine_ls_shift/su_max 0.001
_refine_ls_shift/su_mean 0.000
_refine_ls_structure_factor_coef Fsqd
_refine_ls_weighting_details 'w=1/[\s^2^(Fo^2^)+(0.2200P)^2^+0.4599P] where P=(Fo^2^+2Fc^2^)/3'
_refine_ls_weighting_scheme calc
_refine_ls_wR_factor_gt 0.2400
_refine_ls_wR_factor_ref 0.2413
_reflns_Friedel_coverage 0.000
_reflns_number_gt 1637
_reflns_number_total 1690
_reflns_threshold_expression 'I > 2\s(I)'
_cod_data_source_file c9dt04270a2.cif
_cod_data_source_block www
_cod_depositor_comments 'Adding full bibliography for 7703293--7703296.cif.'
_cod_original_cell_volume 1722.46(17)
_cod_original_sg_symbol_H-M 'C 2/c'
_cod_database_code 7703293
_shelx_shelxl_version_number 2018/3
_shelx_space_group_comment
;
The symmetry employed for this shelxl refinement is uniquely defined
by the following loop, which should always be used as a source of
symmetry information in preference to the above space-group names.
They are only intended as comments.
;
_shelx_estimated_absorpt_t_min 0.055
_shelx_estimated_absorpt_t_max 0.079

loop_
_space_group_symop_operation_xyz
'x, y, z'
'-x, y, -z+1/2'
'x+1/2, y+1/2, z'
'-x+1/2, y+1/2, -z+1/2'
'-x, -y, -z'
'x, -y, z-1/2'
'-x+1/2, -y+1/2, -z'
'x+1/2, -y+1/2, z-1/2'

loop_
_atom_site_label
_atom_site_type_symbol
_atom_site_fract_x
_atom_site_fract_y
_atom_site_fract_z
_atom_site_U_iso_or_equiv
_atom_site_adp_type
_atom_site_occupancy
_atom_site_site_symmetry_order
_atom_site_calc_flag
_atom_site_refinement_flags_posn
_atom_site_refinement_flags_adp
_atom_site_refinement_flags_occupancy
_atom_site_disorder_assembly
_atom_site_disorder_group
Pb1 Pb 0.500000 0.55274(8) 0.250000 0.0575(5) Uani 1 2 d S T P . .
Cl1 Cl 0.500000 1.0051(16) 0.250000 0.105(2) Uani 1 2 d S T P . .
Cl2 Cl 0.500000 0.500000 0.000000 0.108(2) Uani 1 2 d S . P . .
Cl3 Cl 0.6170(3) 0.5961(13) 0.3092(7) 0.1090(16) Uani 1 1 d . . . . .
N1 N 0.623(3) 1.078(12) 0.473(7) 0.114(15) Uani 0.45(5) 1 d . U P A 1
H1A H 0.607936 1.212651 0.470331 0.137 Uiso 0.45(5) 1 d R U P A 1
H1B H 0.615986 1.027333 0.399684 0.137 Uiso 0.45(5) 1 d R U P A 1
C1 C 0.6843(18) 1.182(8) 0.553(5) 0.087(10) Uani 0.45(5) 1 d . U P A 1
H1C H 0.704497 1.264433 0.505592 0.104 Uiso 0.45(5) 1 calc R U P A 1
H1D H 0.681099 1.267965 0.620373 0.104 Uiso 0.45(5) 1 calc R U P A 1
C2 C 0.709(3) 0.919(11) 0.586(6) 0.093(12) Uani 0.45(5) 1 d . U P A 1
H2A H 0.697878 0.819384 0.519995 0.111 Uiso 0.45(5) 1 calc R U P A 1
H2B H 0.748430 0.916281 0.615820 0.111 Uiso 0.45(5) 1 calc R U P A 1
C3 C 0.680(3) 0.870(15) 0.679(7) 0.121(15) Uani 0.45(5) 1 d . U P A 1
H3A H 0.672764 1.000659 0.720850 0.145 Uiso 0.45(5) 1 calc R U P A 1
H3B H 0.697676 0.755963 0.732827 0.145 Uiso 0.45(5) 1 calc R U P A 1
C4 C 0.626(3) 0.783(11) 0.583(7) 0.111(13) Uani 0.45(5) 1 d . U P A 1
H4A H 0.607061 0.713110 0.636710 0.133 Uiso 0.45(5) 1 d R U P A 1
H4B H 0.623323 0.681758 0.517897 0.133 Uiso 0.45(5) 1 d R U P A 1
C5 C 0.596(2) 1.033(9) 0.568(6) 0.084(12) Uani 0.45(5) 1 d . U P A 1
H5A H 0.560598 0.989845 0.518859 0.101 Uiso 0.45(5) 1 d R U P A 1
H5B H 0.589347 1.116255 0.633638 0.101 Uiso 0.45(5) 1 d R U P A 1
N1' N 0.6209(17) 1.165(7) 0.510(5) 0.103(10) Uani 0.55(5) 1 d . U P A 2
H1'1 H 0.633980 1.177812 0.587555 0.124 Uiso 0.55(5) 1 d R U P A 2
H1'2 H 0.604183 1.287523 0.476996 0.124 Uiso 0.55(5) 1 d R U P A 2
C1' C 0.682(2) 1.094(12) 0.505(6) 0.113(13) Uani 0.55(5) 1 d . U P A 2
H1'3 H 0.678723 0.978113 0.446844 0.135 Uiso 0.55(5) 1 calc R U P A 2
H1'4 H 0.699359 1.220107 0.478882 0.135 Uiso 0.55(5) 1 calc R U P A 2
C2' C 0.712(2) 1.026(10) 0.599(7) 0.103(13) Uani 0.55(5) 1 d . U P A 2
H2'1 H 0.714502 1.137432 0.659864 0.123 Uiso 0.55(5) 1 calc R U P A 2
H2'2 H 0.748375 0.995234 0.589617 0.123 Uiso 0.55(5) 1 calc R U P A 2
C3' C 0.684(2) 0.799(9) 0.635(6) 0.113(12) Uani 0.55(5) 1 d . U P A 2
H3'1 H 0.684112 0.683101 0.578484 0.136 Uiso 0.55(5) 1 calc R U P A 2
H3'2 H 0.704107 0.747590 0.711788 0.136 Uiso 0.55(5) 1 calc R U P A 2
C4' C 0.6229(18) 0.854(8) 0.638(5) 0.098(10) Uani 0.55(5) 1 d . U P A 2
H4'1 H 0.603921 0.733434 0.666215 0.118 Uiso 0.55(5) 1 d R U P A 2
H4'2 H 0.628290 0.979287 0.691705 0.118 Uiso 0.55(5) 1 d R U P A 2
C5' C 0.598(3) 0.949(8) 0.525(7) 0.097(13) Uani 0.55(5) 1 d . U P A 2
H5'1 H 0.558402 0.953287 0.499988 0.117 Uiso 0.55(5) 1 d R U P A 2
H5'2 H 0.614489 0.869855 0.469784 0.117 Uiso 0.55(5) 1 d R U P A 2

loop_
_atom_site_aniso_label
_atom_site_aniso_U_11
_atom_site_aniso_U_22
_atom_site_aniso_U_33
_atom_site_aniso_U_23
_atom_site_aniso_U_13
_atom_site_aniso_U_12
Pb1 0.0576(6) 0.0673(7) 0.0499(6) 0.000 0.0176(4) 0.000
Cl1 0.078(3) 0.072(2) 0.160(7) 0.000 0.021(3) 0.000
Cl2 0.080(4) 0.185(6) 0.067(5) 0.028(5) 0.032(4) 0.001(5)
Cl3 0.085(3) 0.139(3) 0.101(4) 0.007(3) 0.019(3) 0.020(3)
N1 0.11(2) 0.12(2) 0.10(2) 0.010(15) 0.019(16) 0.013(15)
C1 0.087(15) 0.083(15) 0.097(18) 0.010(14) 0.033(13) -0.016(13)
C2 0.084(17) 0.091(18) 0.10(2) -0.013(16) 0.023(15) 0.006(15)
C3 0.12(2) 0.12(2) 0.12(2) 0.007(17) 0.019(16) 0.006(17)
C4 0.109(19) 0.105(18) 0.12(2) 0.014(16) 0.026(16) -0.003(15)
C5 0.069(16) 0.097(19) 0.090(19) -0.008(14) 0.029(14) 0.005(12)
N1' 0.099(15) 0.092(14) 0.114(18) 0.012(14) 0.019(13) 0.018(13)
C1' 0.107(18) 0.122(18) 0.11(2) 0.014(16) 0.032(16) -0.015(15)
C2' 0.085(17) 0.097(19) 0.12(2) -0.003(15) 0.020(14) -0.022(13)
C3' 0.116(18) 0.105(17) 0.113(19) 0.007(15) 0.019(15) 0.006(15)
C4' 0.094(15) 0.103(16) 0.106(17) 0.013(14) 0.041(14) -0.010(12)
C5' 0.085(17) 0.099(19) 0.11(2) -0.007(14) 0.019(15) -0.009(12)

loop_
_atom_type_symbol
_atom_type_description
_atom_type_scat_dispersion_real
_atom_type_scat_dispersion_imag
_atom_type_scat_source
C C 0.0181 0.0091 'International Tables Vol C Tables 4.2.6.8 and 6.1.1.4'
H H 0.0000 0.0000 'International Tables Vol C Tables 4.2.6.8 and 6.1.1.4'
N N 0.0311 0.0180 'International Tables Vol C Tables 4.2.6.8 and 6.1.1.4'
Cl Cl 0.3639 0.7018 'International Tables Vol C Tables 4.2.6.8 and 6.1.1.4'
Pb Pb -4.0753 8.5060 'International Tables Vol C Tables 4.2.6.8 and 6.1.1.4'

loop_
_geom_angle_atom_site_label_1
_geom_angle_atom_site_label_2
_geom_angle_atom_site_label_3
_geom_angle
_geom_angle_site_symmetry_1
_geom_angle_site_symmetry_3
Cl1 Pb1 Cl3 84.73(15) . .
Cl1 Pb1 Cl3 84.73(15) . 2_655
Cl3 Pb1 Cl3 169.5(3) . 2_655
Cl1 Pb1 Cl2 96.178(9) . .
Cl3 Pb1 Cl2 90.22(17) . .
Cl3 Pb1 Cl2 90.91(17) 2_655 .
Cl1 Pb1 Cl2 96.178(9) . 2_655
Cl3 Pb1 Cl2 90.91(17) . 2_655
Cl3 Pb1 Cl2 90.22(17) 2_655 2_655
Cl2 Pb1 Cl2 167.644(18) . 2_655
Pb1 Cl2 Pb1 180.0 . 5_665
C5 N1 C1 100(6) . .
C5 N1 H1A 86.3 . .
C1 N1 H1A 89.5 . .
C5 N1 H1B 131.7 . .
C1 N1 H1B 125.8 . .
H1A N1 H1B 107.6 . .
C2 C1 N1 90(4) . .
C2 C1 H1C 113.6 . .
N1 C1 H1C 113.6 . .
C2 C1 H1D 113.6 . .
N1 C1 H1D 113.6 . .
H1C C1 H1D 110.8 . .
C3 C2 C1 98(5) . .
C3 C2 H2A 112.1 . .
C1 C2 H2A 112.1 . .
C3 C2 H2B 112.1 . .
C1 C2 H2B 112.1 . .
H2A C2 H2B 109.7 . .
C2 C3 C4 92(6) . .
C2 C3 H3A 113.3 . .
C4 C3 H3A 113.3 . .
C2 C3 H3B 113.3 . .
C4 C3 H3B 113.3 . .
H3A C3 H3B 110.7 . .
C3 C4 C5 93(6) . .
C3 C4 H4A 98.5 . .
C5 C4 H4A 100.4 . .
C3 C4 H4B 129.9 . .
C5 C4 H4B 122.5 . .
H4A C4 H4B 107.0 . .
N1 C5 C4 89(5) . .
N1 C5 H5A 96.5 . .
C4 C5 H5A 98.3 . .
N1 C5 H5B 135.4 . .
C4 C5 H5B 123.0 . .
H5A C5 H5B 107.5 . .
C5' N1' C1' 99(5) . .
C5' N1' H1'1 90.7 . .
C1' N1' H1'1 86.8 . .
C5' N1' H1'2 130.1 . .
C1' N1' H1'2 123.8 . .
H1'1 N1' H1'2 113.4 . .
C2' C1' N1' 116(7) . .
C2' C1' H1'3 108.4 . .
N1' C1' H1'3 108.4 . .
C2' C1' H1'4 108.4 . .
N1' C1' H1'4 108.4 . .
H1'3 C1' H1'4 107.5 . .
C1' C2' C3' 107(5) . .
C1' C2' H2'1 110.2 . .
C3' C2' H2'1 110.2 . .
C1' C2' H2'2 110.2 . .
C3' C2' H2'2 110.2 . .
H2'1 C2' H2'2 108.5 . .
C4' C3' C2' 108(4) . .
C4' C3' H3'1 110.1 . .
C2' C3' H3'1 110.1 . .
C4' C3' H3'2 110.1 . .
C2' C3' H3'2 110.1 . .
H3'1 C3' H3'2 108.5 . .
C5' C4' C3' 105(5) . .
C5' C4' H4'1 118.3 . .
C3' C4' H4'1 114.0 . .
C5' C4' H4'2 104.5 . .
C3' C4' H4'2 101.4 . .
H4'1 C4' H4'2 111.6 . .
C4' C5' N1' 112(5) . .
C4' C5' H5'1 118.0 . .
N1' C5' H5'1 109.8 . .
C4' C5' H5'2 105.8 . .
N1' C5' H5'2 97.1 . .
H5'1 C5' H5'2 112.2 . .

loop_
_geom_bond_atom_site_label_1
_geom_bond_atom_site_label_2
_geom_bond_distance
_geom_bond_site_symmetry_2
Pb1 Cl1 2.730(10) .
Pb1 Cl3 2.851(7) .
Pb1 Cl3 2.851(7) 2_655
Pb1 Cl2 2.95754(16) .
Pb1 Cl2 2.95754(16) 2_655
N1 C5 1.46(10) .
N1 C1 1.72(9) .
N1 H1A 0.8900 .
N1 H1B 0.8900 .
C1 C2 1.71(9) .
C1 H1C 0.9700 .
C1 H1D 0.9700 .
C2 C3 1.47(11) .
C2 H2A 0.9700 .
C2 H2B 0.9700 .
C3 C4 1.62(10) .
C3 H3A 0.9700 .
C3 H3B 0.9700 .
C4 C5 1.67(8) .
C4 H4A 0.9700 .
C4 H4B 0.9700 .
C5 H5A 0.9700 .
C5 H5B 0.9700 .
N1' C5' 1.45(7) .
N1' C1' 1.59(8) .
N1' H1'1 0.8900 .
N1' H1'2 0.8900 .
C1' C2' 1.25(9) .
C1' H1'3 0.9700 .
C1' H1'4 0.9700 .
C2' C3' 1.64(7) .
C2' H2'1 0.9700 .
C2' H2'2 0.9700 .
C3' C4' 1.56(7) .
C3' H3'1 0.9700 .
C3' H3'2 0.9700 .
C4' C5' 1.44(8) .
C4' H4'1 0.9700 .
C4' H4'2 0.9700 .
C5' H5'1 0.9700 .
C5' H5'2 0.9700 .

loop_
_geom_hbond_atom_site_label_D
_geom_hbond_atom_site_label_H
_geom_hbond_atom_site_label_A
_geom_hbond_distance_DH
_geom_hbond_distance_HA
_geom_hbond_distance_DA
_geom_hbond_angle_DHA
_geom_hbond_site_symmetry_A
_geom_hbond_publ_flag
C5'^b H5'2^b Cl3 0.97 2.52 3.43(8) 156.0 . yes
C5'^b H5'1^b Cl1 0.97 2.96 3.57(6) 121.8 . yes
C4'^b H4'2^b Cl3 0.97 2.96 3.90(6) 164.3 6_576 yes
C4'^b H4'1^b Cl3 0.97 2.57 3.40(4) 143.8 6_566 yes
N1'^b H1'2^b Cl3 0.89 2.79 3.50(4) 138.0 1_565 yes
N1'^b H1'2^b Cl2 0.89 2.98 3.61(4) 130.1 2_665 yes
C5^a H5B^a Cl3 0.97 2.66 3.55(7) 153.5 6_576 yes
C5^a H5B^a Cl1 0.97 2.98 3.59(6) 122.2 5_676 yes
C4^a H4B^a Cl3 0.97 2.48 3.37(9) 153.2 . yes
C4^a H4A^a Cl3 0.97 2.72 3.55(6) 143.9 6_566 yes
N1^a H1B^a Cl3 0.89 2.81 3.47(8) 131.8 . yes
